data_4031346
loop_
_publ_author_name
'You, Yong'
'Wu, Zhi-Jun'
'Wang, Zhen-Hua'
'Xu, Xiao-Ying'
'Zhang, Xiao-Mei'
'Yuan, Wei-Cheng'

_publ_section_title
;
 Enantioselective Synthesis of 3,3-Disubstituted Oxindoles Bearing Two
 Different Heteroatoms at the C3 Position by Organocatalyzed Sulfenylation
 and Selenenylation of 3-Pyrrolyl-oxindoles.
;
_journal_issue 16
_journal_name_full 'The Journal of organic chemistry'
_journal_page_first 8470
_journal_page_last 8477
_journal_paper_doi 10.1021/acs.joc.5b01491
_journal_volume 80
_journal_year 2015
_chemical_absolute_configuration ad
_chemical_formula_sum 'C19 H16 N2 O S'
_chemical_formula_weight 320.40
_chemical_name_systematic
;
 ?
;
_space_group_crystal_system monoclinic
_space_group_IT_number 4
_space_group_name_Hall 'P 2yb'
_space_group_name_H-M_alt 'P 1 21 1'
_symmetry_space_group_name_Hall 'P 2yb'
_symmetry_space_group_name_H-M 'P 1 21 1'
_atom_sites_solution_hydrogens geom
_audit_creation_method SHELXL-2013
_cell_angle_alpha 90
_cell_angle_beta 93.624(2)
_cell_angle_gamma 90
_cell_formula_units_Z 4
_cell_length_a 8.9434(3)
_cell_length_b 14.4008(4)
_cell_length_c 12.7837(4)
_cell_measurement_reflns_used 7303
_cell_measurement_temperature 289(2)
_cell_measurement_theta_max 29.0637
_cell_measurement_theta_min 3.1905
_cell_volume 1643.15(9)
_computing_cell_refinement 'CrysAlisPro (Agilent Technologies)'
_computing_data_collection 'CrysAlisPro (Agilent Technologies)'
_computing_data_reduction 'CrysAlisPro (Agilent Technologies)'
_computing_molecular_graphics 'Ortep-3 (L. J. Farrugia, 2001)'
_computing_publication_material SHELXL-2013
_computing_structure_refinement 'SHELXL-2013 (Sheldrick, 2013)'
_computing_structure_solution 'SHELXS-97 (Sheldrick, 1997)'
_diffrn_ambient_temperature 289(2)
_diffrn_detector_area_resol_mean 15.9149
_diffrn_measured_fraction_theta_full 0.997
_diffrn_measured_fraction_theta_max 0.902
_diffrn_measurement_device_type 'Gemini S Ultra, Agilent Technologies'
_diffrn_measurement_method '\w scans'
_diffrn_radiation_type MoK\a
_diffrn_radiation_wavelength 0.71073
_diffrn_reflns_av_R_equivalents 0.0191
_diffrn_reflns_av_unetI/netI 0.0259
_diffrn_reflns_laue_measured_fraction_full 0.997
_diffrn_reflns_laue_measured_fraction_max 0.902
_diffrn_reflns_limit_h_max 12
_diffrn_reflns_limit_h_min -10
_diffrn_reflns_limit_k_max 19
_diffrn_reflns_limit_k_min -19
_diffrn_reflns_limit_l_max 16
_diffrn_reflns_limit_l_min -17
_diffrn_reflns_number 20093
_diffrn_reflns_point_group_measured_fraction_full 0.997
_diffrn_reflns_point_group_measured_fraction_max 0.863
_diffrn_reflns_theta_full 25.242
_diffrn_reflns_theta_max 29.128
_diffrn_reflns_theta_min 3.197
_diffrn_source 'Enhance (Mo) X-ray Source'
_exptl_absorpt_coefficient_mu 0.203
_exptl_absorpt_correction_T_max 1.00000
_exptl_absorpt_correction_T_min 0.91228
_exptl_absorpt_correction_type multi-scan
_exptl_absorpt_process_details
;
CrysAlisPro, Agilent Technologies,
Version 1.171.36.21 (release 14-08-2012 CrysAlis171 .NET)
(compiled Sep 14 2012,17:21:16)
Empirical absorption correction using spherical harmonics,
 implemented in SCALE3 ABSPACK scaling algorithm.
;
_exptl_crystal_density_diffrn 1.295
_exptl_crystal_description block
_exptl_crystal_F_000 672
_exptl_crystal_size_max 0.410
_exptl_crystal_size_mid 0.360
_exptl_crystal_size_min 0.300
_refine_diff_density_max 0.137
_refine_diff_density_min -0.151
_refine_diff_density_rms 0.029
_refine_ls_abs_structure_details
;
 Flack x determined using 2743 quotients [(I+)-(I-)]/[(I+)+(I-)]
 (Parsons and Flack (2004), Acta Cryst. A60, s61).
;
_refine_ls_abs_structure_Flack -0.010(19)
_refine_ls_extinction_method none
_refine_ls_goodness_of_fit_ref 1.024
_refine_ls_hydrogen_treatment constr
_refine_ls_matrix_type full
_refine_ls_number_parameters 417
_refine_ls_number_reflns 7637
_refine_ls_number_restraints 1
_refine_ls_restrained_S_all 1.024
_refine_ls_R_factor_all 0.0460
_refine_ls_R_factor_gt 0.0367
_refine_ls_shift/su_max 0.000
_refine_ls_shift/su_mean 0.000
_refine_ls_structure_factor_coef Fsqd
_refine_ls_weighting_details 'w=1/[\s^2^(Fo^2^)+(0.0410P)^2^+0.1730P] where P=(Fo^2^+2Fc^2^)/3'
_refine_ls_weighting_scheme calc
_refine_ls_wR_factor_gt 0.0825
_refine_ls_wR_factor_ref 0.0878
_reflns_Friedel_coverage 0.845
_reflns_friedel_fraction_full 0.998
_reflns_friedel_fraction_max 0.822
_reflns_number_gt 6648
_reflns_number_total 7637
_reflns_threshold_expression 'I > 2\s(I)'
_cod_data_source_file jo5b01491_si_002.cif
_cod_data_source_block shelxl
_cod_depositor_comments 'Adding full bibliography for 4031346.cif.'
_cod_database_code 4031346
_shelx_space_group_comment
;
The symmetry employed for this shelxl refinement is uniquely defined
by the following loop, which should always be used as a source of
symmetry information in preference to the above space-group names.
They are only intended as comments.
;
_shelx_estimated_absorpt_t_min 0.922
_shelx_estimated_absorpt_t_max 0.942
_shelxl_version_number 2013-4

loop_
_space_group_symop_operation_xyz
'x, y, z'
'-x, y+1/2, -z'

loop_
_atom_site_label
_atom_site_type_symbol
_atom_site_fract_x
_atom_site_fract_y
_atom_site_fract_z
_atom_site_U_iso_or_equiv
_atom_site_adp_type
_atom_site_occupancy
_atom_site_site_symmetry_order
_atom_site_calc_flag
_atom_site_refinement_flags_posn
_atom_site_refinement_flags_adp
S1 S 0.95834(8) 0.82660(5) 0.94816(5) 0.04959(17) Uani 1 1 d . .
S2 S 0.54023(8) 0.75604(6) 0.44314(5) 0.05335(18) Uani 1 1 d . .
O2 O 0.8524(3) 0.67293(16) 0.39371(17) 0.0688(6) Uani 1 1 d . .
O1 O 0.6273(3) 0.89740(16) 0.90021(16) 0.0649(6) Uani 1 1 d . .
N1 N 0.5968(2) 0.74022(17) 0.92133(17) 0.0512(6) Uani 1 1 d . .
N4 N 0.7231(2) 0.68347(15) 0.60376(17) 0.0463(5) Uani 1 1 d . .
C6 C 0.7724(3) 0.70852(17) 1.05518(19) 0.0430(6) Uani 1 1 d . .
N3 N 0.9072(2) 0.82523(18) 0.43416(15) 0.0494(5) Uani 1 1 d . .
N2 N 0.7864(2) 0.87405(14) 1.11108(16) 0.0438(5) Uani 1 1 d . .
C26 C 0.7171(3) 0.75746(19) 0.52662(18) 0.0413(5) Uani 1 1 d . .
C33 C 0.4021(3) 0.78555(19) 0.5311(2) 0.0480(6) Uani 1 1 d . .
C14 C 1.1057(3) 0.77945(17) 1.0311(2) 0.0441(6) Uani 1 1 d . .
C25 C 0.7554(3) 0.85193(17) 0.56887(19) 0.0421(5) Uani 1 1 d . .
C24 C 0.8631(3) 0.8905(2) 0.5079(2) 0.0478(6) Uani 1 1 d . .
C10 C 0.7007(3) 0.8620(2) 1.1958(2) 0.0538(7) Uani 1 1 d . .
H10 H 0.6547 0.8071 1.2146 0.065 Uiso 1 1 calc R U
C5 C 0.6593(3) 0.67144(19) 0.9883(2) 0.0478(6) Uani 1 1 d . .
C8 C 0.6621(3) 0.8236(2) 0.94072(18) 0.0464(6) Uani 1 1 d . .
C23 C 0.9175(4) 0.9788(2) 0.5249(3) 0.0646(8) Uani 1 1 d . .
H23 H 0.9874 1.0045 0.4825 0.078 Uiso 1 1 calc R U
C1 C 0.8449(4) 0.6544(2) 1.1315(2) 0.0541(7) Uani 1 1 d . .
H1 H 0.9191 0.6795 1.1773 0.065 Uiso 1 1 calc R U
C19 C 1.1850(3) 0.8342(2) 1.1039(2) 0.0589(7) Uani 1 1 d . .
H19 H 1.1596 0.8964 1.1113 0.071 Uiso 1 1 calc R U
C15 C 1.1474(3) 0.6881(2) 1.0208(2) 0.0549(7) Uani 1 1 d . .
H15 H 1.0957 0.6508 0.9715 0.066 Uiso 1 1 calc R U
C32 C 0.8030(3) 0.6862(2) 0.6986(2) 0.0567(7) Uani 1 1 d . .
H32 H 0.8505 0.7381 0.7286 0.068 Uiso 1 1 calc R U
C28 C 1.0266(3) 0.8394(3) 0.3634(2) 0.0687(9) Uani 1 1 d . .
H28A H 0.9973 0.8867 0.3133 0.103 Uiso 1 1 calc R U
H28B H 1.0448 0.7825 0.3272 0.103 Uiso 1 1 calc R U
H28C H 1.1163 0.8583 0.4029 0.103 Uiso 1 1 calc R U
C17 C 1.3414(4) 0.7055(3) 1.1550(3) 0.0664(8) Uani 1 1 d . .
H17 H 1.4201 0.6807 1.1971 0.080 Uiso 1 1 calc R U
C20 C 0.7054(3) 0.9012(2) 0.6526(2) 0.0563(7) Uani 1 1 d . .
H20 H 0.6360 0.8755 0.6955 0.068 Uiso 1 1 calc R U
C38 C 0.3774(3) 0.8773(2) 0.5565(3) 0.0597(8) Uani 1 1 d . .
H38 H 0.4367 0.9236 0.5299 0.072 Uiso 1 1 calc R U
C7 C 0.7924(3) 0.80879(16) 1.02515(19) 0.0405(5) Uani 1 1 d . .
C12 C 0.7785(4) 1.0085(2) 1.1933(3) 0.0682(9) Uani 1 1 d . .
H12 H 0.7943 1.0703 1.2120 0.082 Uiso 1 1 calc R U
C13 C 0.8323(4) 0.96487(19) 1.1093(2) 0.0578(7) Uani 1 1 d . .
H13 H 0.8901 0.9918 1.0595 0.069 Uiso 1 1 calc R U
C16 C 1.2647(4) 0.6512(2) 1.0824(3) 0.0641(8) Uani 1 1 d . .
H16 H 1.2916 0.5893 1.0746 0.077 Uiso 1 1 calc R U
C35 C 0.1971(4) 0.7426(3) 0.6328(3) 0.0793(11) Uani 1 1 d . .
H35 H 0.1348 0.6972 0.6581 0.095 Uiso 1 1 calc R U
C37 C 0.2656(4) 0.9008(3) 0.6210(3) 0.0778(10) Uani 1 1 d . .
H37 H 0.2513 0.9626 0.6390 0.093 Uiso 1 1 calc R U
C21 C 0.7615(5) 0.9900(2) 0.6711(3) 0.0759(10) Uani 1 1 d . .
H21 H 0.7293 1.0244 0.7270 0.091 Uiso 1 1 calc R U
C18 C 1.3016(4) 0.7969(3) 1.1655(3) 0.0735(10) Uani 1 1 d . .
H18 H 1.3540 0.8340 1.2148 0.088 Uiso 1 1 calc R U
C27 C 0.8340(3) 0.7440(2) 0.44270(19) 0.0486(6) Uani 1 1 d . .
C22 C 0.8639(4) 1.0276(2) 0.6076(3) 0.0799(11) Uani 1 1 d . .
H22 H 0.8982 1.0877 0.6208 0.096 Uiso 1 1 calc R U
C9 C 0.4726(4) 0.7264(3) 0.8433(3) 0.0756(10) Uani 1 1 d . .
H9A H 0.5029 0.6848 0.7900 0.113 Uiso 1 1 calc R U
H9B H 0.4444 0.7850 0.8122 0.113 Uiso 1 1 calc R U
H9C H 0.3888 0.7005 0.8765 0.113 Uiso 1 1 calc R U
C4 C 0.6176(4) 0.5788(2) 0.9948(3) 0.0662(9) Uani 1 1 d . .
H4 H 0.5422 0.5537 0.9499 0.079 Uiso 1 1 calc R U
C11 C 0.6952(4) 0.9440(3) 1.2467(2) 0.0654(8) Uani 1 1 d . .
H11 H 0.6448 0.9554 1.3069 0.078 Uiso 1 1 calc R U
C29 C 0.6720(4) 0.5951(2) 0.5871(3) 0.0690(9) Uani 1 1 d . .
H29 H 0.6160 0.5743 0.5279 0.083 Uiso 1 1 calc R U
C30 C 0.7167(5) 0.5431(2) 0.6713(4) 0.0827(11) Uani 1 1 d . .
H30 H 0.6954 0.4806 0.6810 0.099 Uiso 1 1 calc R U
C34 C 0.3115(3) 0.7173(2) 0.5689(3) 0.0636(8) Uani 1 1 d . .
H34 H 0.3264 0.6554 0.5520 0.076 Uiso 1 1 calc R U
C36 C 0.1762(4) 0.8338(4) 0.6584(3) 0.0804(11) Uani 1 1 d . .
H36 H 0.1004 0.8499 0.7015 0.096 Uiso 1 1 calc R U
C3 C 0.6934(5) 0.5252(2) 1.0712(3) 0.0777(10) Uani 1 1 d . .
H3 H 0.6684 0.4628 1.0771 0.093 Uiso 1 1 calc R U
C31 C 0.8009(4) 0.6001(3) 0.7412(3) 0.0757(11) Uani 1 1 d . .
H31 H 0.8470 0.5822 0.8053 0.091 Uiso 1 1 calc R U
C2 C 0.8046(4) 0.5616(2) 1.1385(3) 0.0700(9) Uani 1 1 d . .
H2 H 0.8529 0.5239 1.1890 0.084 Uiso 1 1 calc R U

loop_
_atom_site_aniso_label
_atom_site_aniso_U_11
_atom_site_aniso_U_22
_atom_site_aniso_U_33
_atom_site_aniso_U_23
_atom_site_aniso_U_13
_atom_site_aniso_U_12
S1 0.0511(4) 0.0544(4) 0.0440(3) 0.0074(3) 0.0086(3) -0.0012(3)
S2 0.0496(4) 0.0663(4) 0.0432(3) -0.0053(3) -0.0047(3) 0.0007(3)
O2 0.0801(15) 0.0654(13) 0.0631(13) -0.0166(11) 0.0212(11) 0.0108(11)
O1 0.0731(14) 0.0619(12) 0.0577(12) 0.0113(10) -0.0101(10) 0.0138(11)
N1 0.0415(12) 0.0614(15) 0.0501(12) -0.0037(11) -0.0025(9) -0.0043(11)
N4 0.0507(13) 0.0416(11) 0.0468(12) 0.0038(9) 0.0037(9) 0.0019(10)
C6 0.0456(14) 0.0410(13) 0.0429(14) -0.0004(10) 0.0064(11) -0.0025(11)
N3 0.0430(11) 0.0620(13) 0.0434(11) 0.0066(11) 0.0056(8) 0.0025(12)
N2 0.0487(12) 0.0403(11) 0.0422(11) -0.0019(9) 0.0006(9) 0.0003(10)
C26 0.0434(13) 0.0425(12) 0.0380(11) -0.0003(11) 0.0022(9) 0.0023(11)
C33 0.0420(14) 0.0540(16) 0.0469(14) 0.0077(11) -0.0058(11) 0.0019(11)
C14 0.0410(13) 0.0452(15) 0.0470(13) -0.0016(11) 0.0105(10) -0.0038(11)
C25 0.0426(13) 0.0406(13) 0.0425(13) 0.0013(10) -0.0014(10) 0.0007(10)
C24 0.0407(14) 0.0500(14) 0.0519(15) 0.0080(12) -0.0045(11) -0.0001(12)
C10 0.0515(16) 0.0630(17) 0.0473(14) -0.0042(12) 0.0066(12) 0.0014(13)
C5 0.0459(14) 0.0488(15) 0.0496(14) -0.0042(12) 0.0097(11) -0.0061(12)
C8 0.0464(14) 0.0517(14) 0.0408(12) 0.0007(12) 0.0013(10) 0.0054(13)
C23 0.0572(18) 0.0560(18) 0.080(2) 0.0133(16) -0.0026(15) -0.0093(15)
C1 0.0629(18) 0.0492(16) 0.0504(15) 0.0085(12) 0.0051(13) -0.0007(14)
C19 0.0492(16) 0.0490(16) 0.0785(19) -0.0139(15) 0.0033(13) 0.0001(14)
C15 0.0556(17) 0.0488(15) 0.0600(17) -0.0097(13) 0.0012(13) 0.0008(13)
C32 0.0535(17) 0.0685(19) 0.0477(15) 0.0072(14) 0.0017(12) 0.0057(14)
C28 0.0498(16) 0.100(3) 0.0575(16) 0.0135(18) 0.0131(13) 0.0004(17)
C17 0.0477(17) 0.080(2) 0.071(2) 0.0004(17) -0.0021(14) 0.0071(16)
C20 0.0628(18) 0.0538(16) 0.0524(15) -0.0120(13) 0.0033(13) -0.0018(14)
C38 0.0452(15) 0.0579(18) 0.076(2) 0.0042(15) 0.0020(14) 0.0058(14)
C7 0.0427(13) 0.0394(14) 0.0393(12) -0.0005(10) 0.0017(9) -0.0015(10)
C12 0.083(2) 0.0477(17) 0.073(2) -0.0157(15) -0.0095(18) 0.0133(16)
C13 0.073(2) 0.0366(14) 0.0636(18) 0.0012(13) 0.0004(15) -0.0006(13)
C16 0.0587(18) 0.0528(17) 0.081(2) 0.0003(16) 0.0096(16) 0.0055(15)
C35 0.0445(17) 0.109(3) 0.084(2) 0.043(2) 0.0007(15) -0.0056(19)
C37 0.058(2) 0.084(2) 0.091(3) -0.007(2) 0.0028(18) 0.0181(19)
C21 0.087(3) 0.0573(19) 0.083(2) -0.0236(17) 0.002(2) 0.0003(19)
C18 0.0526(18) 0.082(2) 0.084(2) -0.0274(18) -0.0136(16) -0.0011(17)
C27 0.0493(15) 0.0562(17) 0.0403(13) 0.0009(12) 0.0034(10) 0.0094(13)
C22 0.084(3) 0.0465(18) 0.107(3) -0.0074(18) -0.009(2) -0.0140(18)
C9 0.0504(17) 0.110(3) 0.0649(19) -0.0018(18) -0.0101(14) -0.0152(18)
C4 0.064(2) 0.0539(18) 0.082(2) -0.0109(16) 0.0118(17) -0.0188(15)
C11 0.063(2) 0.079(2) 0.0538(17) -0.0170(16) 0.0023(14) 0.0191(17)
C29 0.084(2) 0.0423(16) 0.080(2) -0.0025(15) -0.0006(18) -0.0020(15)
C30 0.093(3) 0.0487(18) 0.109(3) 0.0241(19) 0.025(2) 0.0136(19)
C34 0.0466(16) 0.0645(19) 0.078(2) 0.0181(16) -0.0070(14) -0.0032(14)
C36 0.0516(18) 0.122(3) 0.068(2) 0.010(2) 0.0038(15) 0.022(2)
C3 0.093(3) 0.0436(17) 0.099(3) 0.0044(17) 0.024(2) -0.0150(18)
C31 0.074(2) 0.084(3) 0.070(2) 0.033(2) 0.0146(18) 0.024(2)
C2 0.087(3) 0.0509(17) 0.073(2) 0.0200(16) 0.0122(18) -0.0011(17)

loop_
_atom_type_symbol
_atom_type_description
_atom_type_scat_dispersion_real
_atom_type_scat_dispersion_imag
_atom_type_scat_source
C C 0.0033 0.0016 'International Tables Vol C Tables 4.2.6.8 and 6.1.1.4'
H H 0.0000 0.0000 'International Tables Vol C Tables 4.2.6.8 and 6.1.1.4'
N N 0.0061 0.0033 'International Tables Vol C Tables 4.2.6.8 and 6.1.1.4'
O O 0.0106 0.0060 'International Tables Vol C Tables 4.2.6.8 and 6.1.1.4'
S S 0.1246 0.1234 'International Tables Vol C Tables 4.2.6.8 and 6.1.1.4'

loop_
_geom_angle_atom_site_label_1
_geom_angle_atom_site_label_2
_geom_angle_atom_site_label_3
_geom_angle
C14 S1 C7 102.68(11)
C33 S2 C26 103.64(12)
C8 N1 C5 111.4(2)
C8 N1 C9 123.2(3)
C5 N1 C9 125.3(3)
C29 N4 C32 108.5(3)
C29 N4 C26 125.5(2)
C32 N4 C26 125.1(2)
C1 C6 C5 120.7(3)
C1 C6 C7 131.6(3)
C5 C6 C7 107.7(2)
C27 N3 C24 111.6(2)
C27 N3 C28 123.4(3)
C24 N3 C28 124.8(3)
C13 N2 C10 108.4(2)
C13 N2 C7 125.5(2)
C10 N2 C7 124.3(2)
N4 C26 C25 115.15(19)
N4 C26 C27 112.3(2)
C25 C26 C27 102.4(2)
N4 C26 S2 112.16(18)
C25 C26 S2 112.71(18)
C27 C26 S2 100.82(15)
C34 C33 C38 119.5(3)
C34 C33 S2 119.9(2)
C38 C33 S2 120.4(2)
C15 C14 C19 118.7(3)
C15 C14 S1 120.3(2)
C19 C14 S1 121.0(2)
C20 C25 C24 119.9(2)
C20 C25 C26 132.0(2)
C24 C25 C26 108.2(2)
C23 C24 C25 122.1(3)
C23 C24 N3 127.9(3)
C25 C24 N3 110.0(2)
C11 C10 N2 108.0(3)
C11 C10 H10 126.0
N2 C10 H10 126.0
C6 C5 C4 121.4(3)
C6 C5 N1 110.5(2)
C4 C5 N1 128.1(3)
O1 C8 N1 127.1(2)
O1 C8 C7 125.3(3)
N1 C8 C7 107.6(2)
C24 C23 C22 117.1(3)
C24 C23 H23 121.5
C22 C23 H23 121.5
C6 C1 C2 118.5(3)
C6 C1 H1 120.7
C2 C1 H1 120.7
C18 C19 C14 120.1(3)
C18 C19 H19 120.0
C14 C19 H19 120.0
C14 C15 C16 121.0(3)
C14 C15 H15 119.5
C16 C15 H15 119.5
C31 C32 N4 108.0(3)
C31 C32 H32 126.0
N4 C32 H32 126.0
N3 C28 H28A 109.5
N3 C28 H28B 109.5
H28A C28 H28B 109.5
N3 C28 H28C 109.5
H28A C28 H28C 109.5
H28B C28 H28C 109.5
C16 C17 C18 119.6(3)
C16 C17 H17 120.2
C18 C17 H17 120.2
C25 C20 C21 118.2(3)
C25 C20 H20 120.9
C21 C20 H20 120.9
C37 C38 C33 120.6(3)
C37 C38 H38 119.7
C33 C38 H38 119.7
N2 C7 C6 114.7(2)
N2 C7 C8 112.0(2)
C6 C7 C8 102.3(2)
N2 C7 S1 112.52(17)
C6 C7 S1 112.35(17)
C8 C7 S1 101.73(16)
C13 C12 C11 107.8(3)
C13 C12 H12 126.1
C11 C12 H12 126.1
C12 C13 N2 107.8(3)
C12 C13 H13 126.1
N2 C13 H13 126.1
C17 C16 C15 119.9(3)
C17 C16 H16 120.0
C15 C16 H16 120.0
C36 C35 C34 120.4(3)
C36 C35 H35 119.8
C34 C35 H35 119.8
C36 C37 C38 120.1(4)
C36 C37 H37 120.0
C38 C37 H37 120.0
C22 C21 C20 120.6(3)
C22 C21 H21 119.7
C20 C21 H21 119.7
C17 C18 C19 120.7(3)
C17 C18 H18 119.7
C19 C18 H18 119.7
O2 C27 N3 127.3(2)
O2 C27 C26 125.4(3)
N3 C27 C26 107.4(2)
C21 C22 C23 122.0(3)
C21 C22 H22 119.0
C23 C22 H22 119.0
N1 C9 H9A 109.5
N1 C9 H9B 109.5
H9A C9 H9B 109.5
N1 C9 H9C 109.5
H9A C9 H9C 109.5
H9B C9 H9C 109.5
C3 C4 C5 117.0(3)
C3 C4 H4 121.5
C5 C4 H4 121.5
C10 C11 C12 108.0(3)
C10 C11 H11 126.0
C12 C11 H11 126.0
C30 C29 N4 108.3(3)
C30 C29 H29 125.9
N4 C29 H29 125.9
C29 C30 C31 107.7(3)
C29 C30 H30 126.2
C31 C30 H30 126.2
C33 C34 C35 119.2(3)
C33 C34 H34 120.4
C35 C34 H34 120.4
C37 C36 C35 120.3(3)
C37 C36 H36 119.8
C35 C36 H36 119.8
C2 C3 C4 122.0(3)
C2 C3 H3 119.0
C4 C3 H3 119.0
C32 C31 C30 107.6(3)
C32 C31 H31 126.2
C30 C31 H31 126.2
C3 C2 C1 120.4(3)
C3 C2 H2 119.8
C1 C2 H2 119.8

loop_
_geom_bond_atom_site_label_1
_geom_bond_atom_site_label_2
_geom_bond_distance
S1 C14 1.773(3)
S1 C7 1.850(2)
S2 C33 1.774(3)
S2 C26 1.852(2)
O2 C27 1.216(3)
O1 C8 1.214(3)
N1 C8 1.352(4)
N1 C5 1.402(4)
N1 C9 1.459(4)
N4 C29 1.364(4)
N4 C32 1.369(4)
N4 C26 1.451(3)
C6 C1 1.377(4)
C6 C5 1.389(4)
C6 C7 1.508(3)
N3 C27 1.349(4)
N3 C24 1.405(4)
N3 C28 1.457(3)
N2 C13 1.372(4)
N2 C10 1.376(3)
N2 C7 1.449(3)
C26 C25 1.495(4)
C26 C27 1.557(3)
C33 C34 1.380(4)
C33 C38 1.382(4)
C14 C15 1.375(4)
C14 C19 1.381(4)
C25 C20 1.382(4)
C25 C24 1.393(4)
C24 C23 1.373(4)
C10 C11 1.351(4)
C10 H10 0.9300
C5 C4 1.390(4)
C8 C7 1.552(4)
C23 C22 1.381(5)
C23 H23 0.9300
C1 C2 1.389(4)
C1 H1 0.9300
C19 C18 1.375(5)
C19 H19 0.9300
C15 C16 1.379(4)
C15 H15 0.9300
C32 C31 1.355(5)
C32 H32 0.9300
C28 H28A 0.9600
C28 H28B 0.9600
C28 H28C 0.9600
C17 C16 1.364(5)
C17 C18 1.373(5)
C17 H17 0.9300
C20 C21 1.389(4)
C20 H20 0.9300
C38 C37 1.378(5)
C38 H38 0.9300
C12 C13 1.358(4)
C12 C11 1.396(5)
C12 H12 0.9300
C13 H13 0.9300
C16 H16 0.9300
C35 C36 1.368(6)
C35 C34 1.397(5)
C35 H35 0.9300
C37 C36 1.359(6)
C37 H37 0.9300
C21 C22 1.372(5)
C21 H21 0.9300
C18 H18 0.9300
C22 H22 0.9300
C9 H9A 0.9600
C9 H9B 0.9600
C9 H9C 0.9600
C4 C3 1.387(5)
C4 H4 0.9300
C11 H11 0.9300
C29 C30 1.352(5)
C29 H29 0.9300
C30 C31 1.398(6)
C30 H30 0.9300
C34 H34 0.9300
C36 H36 0.9300
C3 C2 1.377(5)
C3 H3 0.9300
C31 H31 0.9300
C2 H2 0.9300

loop_
_geom_torsion_atom_site_label_1
_geom_torsion_atom_site_label_2
_geom_torsion_atom_site_label_3
_geom_torsion_atom_site_label_4
_geom_torsion
C29 N4 C26 C25 169.7(3)
C32 N4 C26 C25 -22.1(3)
C29 N4 C26 C27 -73.7(3)
C32 N4 C26 C27 94.5(3)
C29 N4 C26 S2 39.0(3)
C32 N4 C26 S2 -152.7(2)
C33 S2 C26 N4 67.35(19)
C33 S2 C26 C25 -64.6(2)
C33 S2 C26 C27 -172.99(17)
C26 S2 C33 C34 -102.9(2)
C26 S2 C33 C38 81.6(3)
C7 S1 C14 C15 92.7(2)
C7 S1 C14 C19 -90.2(2)
N4 C26 C25 C20 -49.9(4)
C27 C26 C25 C20 -172.0(3)
S2 C26 C25 C20 80.6(3)
N4 C26 C25 C24 129.2(2)
C27 C26 C25 C24 7.1(2)
S2 C26 C25 C24 -100.4(2)
C20 C25 C24 C23 -3.1(4)
C26 C25 C24 C23 177.6(2)
C20 C25 C24 N3 174.4(2)
C26 C25 C24 N3 -4.8(3)
C27 N3 C24 C23 177.3(3)
C28 N3 C24 C23 2.6(4)
C27 N3 C24 C25 -0.1(3)
C28 N3 C24 C25 -174.8(2)
C13 N2 C10 C11 -0.8(3)
C7 N2 C10 C11 -166.1(3)
C1 C6 C5 C4 -1.2(4)
C7 C6 C5 C4 178.3(2)
C1 C6 C5 N1 176.8(2)
C7 C6 C5 N1 -3.8(3)
C8 N1 C5 C6 -0.7(3)
C9 N1 C5 C6 -178.0(3)
C8 N1 C5 C4 177.1(3)
C9 N1 C5 C4 -0.2(4)
C5 N1 C8 O1 -175.6(3)
C9 N1 C8 O1 1.9(4)
C5 N1 C8 C7 4.7(3)
C9 N1 C8 C7 -177.9(2)
C25 C24 C23 C22 1.8(4)
N3 C24 C23 C22 -175.3(3)
C5 C6 C1 C2 1.4(4)
C7 C6 C1 C2 -177.9(3)
C15 C14 C19 C18 -1.0(4)
S1 C14 C19 C18 -178.2(2)
C19 C14 C15 C16 0.8(4)
S1 C14 C15 C16 178.0(2)
C29 N4 C32 C31 -0.4(3)
C26 N4 C32 C31 -170.3(2)
C24 C25 C20 C21 2.2(4)
C26 C25 C20 C21 -178.8(3)
C34 C33 C38 C37 1.5(5)
S2 C33 C38 C37 177.0(2)
C13 N2 C7 C6 165.2(3)
C10 N2 C7 C6 -31.9(4)
C13 N2 C7 C8 -78.7(3)
C10 N2 C7 C8 84.2(3)
C13 N2 C7 S1 35.2(3)
C10 N2 C7 S1 -161.9(2)
C1 C6 C7 N2 -53.0(4)
C5 C6 C7 N2 127.6(2)
C1 C6 C7 C8 -174.6(3)
C5 C6 C7 C8 6.0(2)
C1 C6 C7 S1 77.1(3)
C5 C6 C7 S1 -102.3(2)
O1 C8 C7 N2 50.4(3)
N1 C8 C7 N2 -129.8(2)
O1 C8 C7 C6 173.7(2)
N1 C8 C7 C6 -6.5(2)
O1 C8 C7 S1 -70.0(3)
N1 C8 C7 S1 109.80(18)
C14 S1 C7 N2 75.41(19)
C14 S1 C7 C6 -55.8(2)
C14 S1 C7 C8 -164.52(17)
C11 C12 C13 N2 -1.2(4)
C10 N2 C13 C12 1.2(3)
C7 N2 C13 C12 166.4(3)
C18 C17 C16 C15 -0.5(5)
C14 C15 C16 C17 0.0(5)
C33 C38 C37 C36 -1.5(5)
C25 C20 C21 C22 0.0(5)
C16 C17 C18 C19 0.2(5)
C14 C19 C18 C17 0.6(5)
C24 N3 C27 O2 -176.3(3)
C28 N3 C27 O2 -1.5(4)
C24 N3 C27 C26 4.7(3)
C28 N3 C27 C26 179.5(2)
N4 C26 C27 O2 49.7(4)
C25 C26 C27 O2 173.8(3)
S2 C26 C27 O2 -69.8(3)
N4 C26 C27 N3 -131.2(2)
C25 C26 C27 N3 -7.2(3)
S2 C26 C27 N3 109.2(2)
C20 C21 C22 C23 -1.3(6)
C24 C23 C22 C21 0.4(5)
C6 C5 C4 C3 0.3(4)
N1 C5 C4 C3 -177.3(3)
N2 C10 C11 C12 0.0(4)
C13 C12 C11 C10 0.7(4)
C32 N4 C29 C30 1.1(4)
C26 N4 C29 C30 171.0(3)
N4 C29 C30 C31 -1.4(4)
C38 C33 C34 C35 -0.4(4)
S2 C33 C34 C35 -176.0(2)
C36 C35 C34 C33 -0.6(5)
C38 C37 C36 C35 0.4(5)
C34 C35 C36 C37 0.6(5)
C5 C4 C3 C2 0.4(5)
N4 C32 C31 C30 -0.4(4)
C29 C30 C31 C32 1.1(4)
C4 C3 C2 C1 -0.2(6)
C6 C1 C2 C3 -0.7(5)
